data_1566680
loop_
_publ_author_name
'Mart\'inez-Carri\'on, Alicia'
'Romero-Navarro, Andr\'es'
'N\'u\~nez-Rico, Jos\'e Luis'
'Guti\'errez, Albert'
'Grabulosa, Arnald'
'Vidal-Ferran, Anton'

_publ_section_title
;
 Valorisation of mixtures of linear alkenes using cobalt-mediated
 isomerisation and hydroformylation chemistries
;
_journal_issue 10
_journal_name_full 'Catalysis Science &amp; Technology'
_journal_page_first 3219
_journal_page_last 3227
_journal_paper_doi 10.1039/D1CY01754C
_journal_volume 12
_journal_year 2022
_chemical_formula_sum 'C50.5 H47 Co O3 P2'
_chemical_formula_weight 822.75
_space_group_crystal_system monoclinic
_space_group_IT_number 14
_space_group_name_Hall '-P 2yn'
_space_group_name_H-M_alt 'P 1 21/n 1'
_atom_sites_solution_hydrogens mixed
_audit_block_doi 10.5517/ccdc.csd.cc28kfmx
_audit_creation_method SHELXL-2018/3
_audit_update_record
;
2021-08-08 deposited with the CCDC.	2022-03-22 downloaded from the CCDC.
;
_cell_angle_alpha 90
_cell_angle_beta 96.462(3)
_cell_angle_gamma 90
_cell_formula_units_Z 4
_cell_length_a 9.9652(3)
_cell_length_b 18.3490(5)
_cell_length_c 23.3602(9)
_cell_measurement_reflns_used 14069
_cell_measurement_temperature 293(2)
_cell_measurement_theta_max 33.7430
_cell_measurement_theta_min 2.7500
_cell_volume 4244.3(2)
_computing_cell_refinement 'CrysAlisPro 1.171.40.35 (Rigaku OD, 2018)'
_computing_data_collection 'CrysAlisPro 1.171.40.35 (Rigaku OD, 2018)'
_computing_data_reduction 'CrysAlisPro 1.171.40.35 (Rigaku OD, 2018)'
_computing_molecular_graphics 'shelXle (H\"ubschle, Sheldrick and Dittirch, 2011)'
_computing_publication_material 'SHELXL-2018/3 (Sheldrick, 2018)'
_computing_structure_refinement 'SHELXL-2018/3 (Sheldrick, 2018)'
_computing_structure_solution Sir2014
_diffrn_ambient_temperature 293(2)
_diffrn_detector_area_resol_mean 5.8140
_diffrn_detector_type 'PILATUS 200K'
_diffrn_measured_fraction_theta_full 0.999
_diffrn_measured_fraction_theta_max 0.948
_diffrn_measurement_device_type '1/4chi goniometer'
_diffrn_measurement_method
;
 Fullsphere data collection, phi and omega scans
;
_diffrn_radiation_monochromator 'Confocal Max Flux optic'
_diffrn_radiation_type MoK\a
_diffrn_radiation_wavelength 0.71075
_diffrn_reflns_av_R_equivalents 0.0548
_diffrn_reflns_av_unetI/netI 0.0636
_diffrn_reflns_Laue_measured_fraction_full 0.999
_diffrn_reflns_Laue_measured_fraction_max 0.948
_diffrn_reflns_limit_h_max 15
_diffrn_reflns_limit_h_min -15
_diffrn_reflns_limit_k_max 28
_diffrn_reflns_limit_k_min -29
_diffrn_reflns_limit_l_max 37
_diffrn_reflns_limit_l_min -36
_diffrn_reflns_number 76515
_diffrn_reflns_point_group_measured_fraction_full 0.999
_diffrn_reflns_point_group_measured_fraction_max 0.948
_diffrn_reflns_theta_full 25.242
_diffrn_reflns_theta_max 34.798
_diffrn_reflns_theta_min 2.337
_diffrn_source 'Microfocus rotating anode X-ray tube'
_diffrn_source_current 24
_diffrn_source_power 50
_diffrn_source_size '0.2 mm x 0.2 mm fine focus'
_diffrn_source_type 'Rigaku MicroMax-007HF'
_exptl_absorpt_coefficient_mu 0.522
_exptl_absorpt_correction_T_max 1.00000
_exptl_absorpt_correction_T_min 0.33535
_exptl_absorpt_correction_type multi-scan
_exptl_absorpt_process_details
;
 CrysAlisPro 1.171.40.35a (Rigaku Oxford Diffraction, 2018)
 Empirical absorption correction using spherical harmonics,
 implemented in SCALE3 ABSPACK scaling algorithm.
;
_exptl_crystal_colour colourless
_exptl_crystal_density_diffrn 1.288
_exptl_crystal_description block
_exptl_crystal_F_000 1724
_refine_diff_density_max 0.986
_refine_diff_density_min -0.643
_refine_diff_density_rms 0.075
_refine_ls_extinction_method none
_refine_ls_goodness_of_fit_ref 1.009
_refine_ls_hydrogen_treatment mixed
_refine_ls_matrix_type full
_refine_ls_number_parameters 678
_refine_ls_number_reflns 17442
_refine_ls_number_restraints 739
_refine_ls_restrained_S_all 1.001
_refine_ls_R_factor_all 0.1079
_refine_ls_R_factor_gt 0.0512
_refine_ls_shift/su_max 0.002
_refine_ls_shift/su_mean 0.000
_refine_ls_structure_factor_coef Fsqd
_refine_ls_weighting_details 'w=1/[\s^2^(Fo^2^)+(0.0651P)^2^+1.7686P] where P=(Fo^2^+2Fc^2^)/3'
_refine_ls_weighting_scheme calc
_refine_ls_wR_factor_gt 0.1233
_refine_ls_wR_factor_ref 0.1468
_reflns_Friedel_coverage 0.000
_reflns_number_gt 10104
_reflns_number_total 17442
_reflns_threshold_expression 'I > 2\s(I)'
_cod_data_source_file d1cy01754c2.cif
_cod_data_source_block Complex_C1
_cod_depositor_comments 'Adding full bibliography for 1566680--1566681.cif.'
_cod_original_sg_symbol_H-M 'P 21/n'
_cod_original_formula_sum 'C50.50 H47 Co O3 P2'
_cod_database_code 1566680
_shelx_shelxl_version_number 2018/3
_shelx_space_group_comment
;
The symmetry employed for this shelxl refinement is uniquely defined
by the following loop, which should always be used as a source of
symmetry information in preference to the above space-group names.
They are only intended as comments.
;

loop_
_space_group_symop_operation_xyz
'x, y, z'
'-x+1/2, y+1/2, -z+1/2'
'-x, -y, -z'
'x-1/2, -y-1/2, z-1/2'

loop_
_atom_site_label
_atom_site_type_symbol
_atom_site_fract_x
_atom_site_fract_y
_atom_site_fract_z
_atom_site_U_iso_or_equiv
_atom_site_adp_type
_atom_site_occupancy
_atom_site_site_symmetry_order
_atom_site_calc_flag
_atom_site_refinement_flags_posn
_atom_site_refinement_flags_adp
_atom_site_refinement_flags_occupancy
_atom_site_disorder_assembly
_atom_site_disorder_group
Co1 Co 0.03415(2) 0.26079(2) 0.19893(2) 0.02167(6) Uani 1 1 d . . . . .
H1 H -0.058(2) 0.2574(11) 0.1433(10) 0.033 Uiso 1 1 d . U . . .
P1 P -0.08139(4) 0.16253(2) 0.21471(2) 0.01764(9) Uani 1 1 d . . . . .
P2 P -0.08390(4) 0.35841(2) 0.21338(2) 0.01905(9) Uani 1 1 d . . . . .
O1 O -0.18362(11) 0.26021(6) 0.29485(5) 0.0182(2) Uani 1 1 d . . . . .
O2 O 0.21171(19) 0.26881(11) 0.10995(9) 0.0563(5) Uani 1 1 d . . . . .
O3 O 0.2159(2) 0.26145(10) 0.30501(8) 0.0555(5) Uani 1 1 d . . . . .
C1 C -0.13792(16) 0.19802(8) 0.32448(7) 0.0187(3) Uani 1 1 d . . . . .
C2 C -0.09256(16) 0.14217(8) 0.29090(7) 0.0189(3) Uani 1 1 d . . . . .
C3 C -0.05031(17) 0.07781(9) 0.31955(8) 0.0221(3) Uani 1 1 d . . . . .
H3 H -0.021766 0.038548 0.298836 0.027 Uiso 1 1 calc R U . . .
C4 C -0.05086(18) 0.07233(10) 0.37882(8) 0.0259(4) Uani 1 1 d . . . . .
H4 H -0.022429 0.029317 0.397454 0.031 Uiso 1 1 calc R U . . .
C5 C -0.09341(19) 0.13039(10) 0.41080(8) 0.0257(4) Uani 1 1 d . . . . .
H5 H -0.091130 0.126133 0.450566 0.031 Uiso 1 1 calc R U . . .
C6 C -0.13933(17) 0.19477(9) 0.38360(7) 0.0211(3) Uani 1 1 d . . . . .
C7 C -0.1955(2) 0.26115(10) 0.41271(7) 0.0250(3) Uani 1 1 d . . . . .
C8 C -0.14603(18) 0.32832(9) 0.38233(8) 0.0234(3) Uani 1 1 d . . . . .
C9 C -0.1069(2) 0.39473(10) 0.40866(8) 0.0287(4) Uani 1 1 d . . . . .
H9 H -0.107217 0.400241 0.448217 0.034 Uiso 1 1 calc R U . . .
C10 C -0.06729(19) 0.45268(10) 0.37564(9) 0.0286(4) Uani 1 1 d . . . . .
H10 H -0.042702 0.496743 0.393510 0.034 Uiso 1 1 calc R U . . .
C11 C -0.06396(18) 0.44575(9) 0.31670(8) 0.0248(3) Uani 1 1 d . . . . .
H11 H -0.036848 0.484974 0.295552 0.030 Uiso 1 1 calc R U . . .
C12 C -0.10120(16) 0.38002(9) 0.28884(8) 0.0205(3) Uani 1 1 d . . . . .
C13 C -0.14355(16) 0.32401(9) 0.32321(7) 0.0197(3) Uani 1 1 d . . . . .
C14 C -0.1517(3) 0.26210(11) 0.47732(8) 0.0366(5) Uani 1 1 d . . . . .
H14A H -0.054873 0.263207 0.484050 0.055 Uiso 1 1 calc R U . . .
H14B H -0.184601 0.219128 0.494586 0.055 Uiso 1 1 calc R U . . .
H14C H -0.187925 0.304544 0.494052 0.055 Uiso 1 1 calc R U . . .
C15 C -0.3513(2) 0.25913(10) 0.40176(9) 0.0276(4) Uani 1 1 d . . . . .
H15A H -0.378730 0.258707 0.361035 0.041 Uiso 1 1 calc R U . . .
H15B H -0.387823 0.301427 0.418588 0.041 Uiso 1 1 calc R U . . .
H15C H -0.384032 0.216015 0.418867 0.041 Uiso 1 1 calc R U . . .
C16 C -0.01215(17) 0.07721(9) 0.18996(7) 0.0198(3) Uani 1 1 d . . . . .
C17 C 0.12523(18) 0.07201(11) 0.18598(9) 0.0303(4) Uani 1 1 d . . . . .
H17 H 0.180319 0.112346 0.194643 0.036 Uiso 1 1 calc R U . . .
C18 C 0.1817(2) 0.00726(12) 0.16922(10) 0.0390(5) Uani 1 1 d . . . . .
H18 H 0.274228 0.004403 0.167315 0.047 Uiso 1 1 calc R U . . .
C19 C 0.1011(2) -0.05293(11) 0.15535(9) 0.0339(4) Uani 1 1 d . . . . .
H19 H 0.139036 -0.096379 0.144436 0.041 Uiso 1 1 calc R U . . .
C20 C -0.0365(2) -0.04770(11) 0.15790(10) 0.0348(5) Uani 1 1 d . . . . .
H20 H -0.091703 -0.087623 0.147834 0.042 Uiso 1 1 calc R U . . .
C21 C -0.09312(19) 0.01659(10) 0.17534(9) 0.0302(4) Uani 1 1 d . . . . .
H21 H -0.185691 0.019234 0.177295 0.036 Uiso 1 1 calc R U . . .
C22 C -0.25846(16) 0.15788(9) 0.18392(7) 0.0193(3) Uani 1 1 d . . . . .
C23 C -0.28783(19) 0.16306(11) 0.12432(8) 0.0294(4) Uani 1 1 d . . . . .
H23 H -0.217944 0.169349 0.101538 0.035 Uiso 1 1 calc R U . . .
C24 C -0.4202(2) 0.15894(11) 0.09848(9) 0.0346(5) Uani 1 1 d . . . . .
H24 H -0.438094 0.161448 0.058591 0.042 Uiso 1 1 calc R U . . .
C25 C -0.52549(19) 0.15112(10) 0.13191(9) 0.0312(4) Uani 1 1 d . . . . .
H25 H -0.614232 0.149251 0.114687 0.037 Uiso 1 1 calc R U . . .
C26 C -0.49777(19) 0.14614(11) 0.19088(9) 0.0332(4) Uani 1 1 d . . . . .
H26 H -0.568214 0.140898 0.213501 0.040 Uiso 1 1 calc R U . . .
C27 C -0.36534(18) 0.14888(10) 0.21684(8) 0.0271(4) Uani 1 1 d . . . . .
H27 H -0.347954 0.144658 0.256660 0.032 Uiso 1 1 calc R U . . .
C28 C -0.25761(17) 0.36115(9) 0.17855(8) 0.0250(4) Uani 1 1 d . . . . .
C29 C -0.36909(19) 0.36977(12) 0.20812(11) 0.0386(5) Uani 1 1 d . . . . .
H29 H -0.358013 0.374988 0.247975 0.046 Uiso 1 1 calc R U . . .
C30 C -0.4983(2) 0.37063(14) 0.17811(14) 0.0566(8) Uani 1 1 d . . . . .
H30 H -0.572999 0.375258 0.198361 0.068 Uiso 1 1 calc R U . . .
C31 C -0.5169(3) 0.36475(13) 0.11922(14) 0.0577(8) Uani 1 1 d . . . . .
H31 H -0.603411 0.366165 0.099604 0.069 Uiso 1 1 calc R U . . .
C32 C -0.4063(3) 0.35673(13) 0.08946(13) 0.0546(7) Uani 1 1 d . . . . .
H32 H -0.418026 0.353344 0.049487 0.066 Uiso 1 1 calc R U . . .
C33 C -0.2778(2) 0.35368(12) 0.11863(10) 0.0406(5) Uani 1 1 d . . . . .
H33 H -0.203993 0.346582 0.098189 0.049 Uiso 1 1 calc R U . . .
C34 C -0.01583(18) 0.44442(9) 0.18892(8) 0.0227(3) Uani 1 1 d . . . . .
C35 C -0.09843(19) 0.50255(9) 0.16940(8) 0.0261(4) Uani 1 1 d . . . . .
H35 H -0.191759 0.497865 0.167460 0.031 Uiso 1 1 calc R U . . .
C36 C -0.0423(2) 0.56769(10) 0.15276(9) 0.0320(4) Uani 1 1 d . . . . .
H36 H -0.098380 0.606000 0.139338 0.038 Uiso 1 1 calc R U . . .
C37 C 0.0961(2) 0.57561(11) 0.15612(9) 0.0349(5) Uani 1 1 d . . . . .
H37 H 0.133315 0.619378 0.145503 0.042 Uiso 1 1 calc R U . . .
C38 C 0.1791(2) 0.51816(12) 0.17534(10) 0.0402(5) Uani 1 1 d . . . . .
H38 H 0.272413 0.523266 0.177546 0.048 Uiso 1 1 calc R U . . .
C39 C 0.1233(2) 0.45264(11) 0.19140(10) 0.0332(4) Uani 1 1 d . . . . .
H39 H 0.179664 0.414069 0.203889 0.040 Uiso 1 1 calc R U . . .
C40 C 0.1438(2) 0.26553(11) 0.14685(10) 0.0340(4) Uani 1 1 d . . . . .
C41 C 0.1442(2) 0.26138(11) 0.26279(10) 0.0328(4) Uani 1 1 d . . . . .
C1S C 0.1960(5) -0.0854(3) 0.0102(2) 0.0590(10) Uani 0.65 1 d D U P A 1
H1S H 0.244240 -0.040297 0.016278 0.071 Uiso 0.3 1 d R U P A 1
C2S C 0.2463(5) -0.1464(3) 0.0340(3) 0.0493(10) Uani 0.65 1 d D U P A 1
H2S H 0.327672 -0.145895 0.057822 0.059 Uiso 0.65 1 calc R U P A 1
C3S C 0.1765(4) -0.2108(3) 0.02323(19) 0.0502(9) Uani 0.65 1 d D U P A 1
H3S H 0.212870 -0.254819 0.041020 0.060 Uiso 0.35 1 d R U P A 1
C4S C 0.0564(5) -0.2148(3) -0.0119(2) 0.0567(10) Uani 0.65 1 d D U P A 1
H4S H 0.014148 -0.259449 -0.019763 0.068 Uiso 0.65 1 calc R U P A 1
C5S C -0.0004(5) -0.1514(3) -0.03537(19) 0.0618(10) Uani 0.65 1 d D U P A 1
H5S H -0.083619 -0.152784 -0.057753 0.074 Uiso 0.65 1 calc R U P A 1
C6S C 0.0646(9) -0.0880(4) -0.0258(6) 0.0557(10) Uani 0.65 1 d D U P A 1
H6S H 0.026736 -0.045381 -0.042007 0.067 Uiso 0.65 1 calc R U P A 1
C7S C 0.2649(7) -0.0142(3) 0.0159(3) 0.0450(15) Uani 0.35 1 d D U P A 1
H7SA H 0.210613 0.021821 -0.005633 0.068 Uiso 0.35 1 calc R U P A 1
H7SB H 0.350897 -0.017782 0.001170 0.068 Uiso 0.35 1 calc R U P A 1
H7SC H 0.278231 -0.000423 0.055724 0.068 Uiso 0.35 1 calc R U P A 1
C7S' C 0.2321(12) -0.2802(5) 0.0485(6) 0.057(2) Uani 0.3 1 d D U P A 1
H7SD H 0.159873 -0.314346 0.050616 0.086 Uiso 0.3 1 calc R U P A 1
H7SE H 0.276489 -0.271224 0.086428 0.086 Uiso 0.3 1 calc R U P A 1
H7SF H 0.295741 -0.299804 0.024638 0.086 Uiso 0.3 1 calc R U P A 1
C1S" C 0.1481(11) -0.1417(5) 0.0094(5) 0.0626(14) Uani 0.25 1 d D U P B 2
C2S" C 0.0563(13) -0.1861(6) -0.0163(7) 0.0551(18) Uani 0.25 1 d D U P B 2
H2S" H -0.018211 -0.167375 -0.039148 0.066 Uiso 0.25 1 calc R U P B 2
C3S" C 0.0710(10) -0.2606(5) -0.0093(4) 0.0585(18) Uani 0.25 1 d D U P B 2
H3S" H 0.009650 -0.291333 -0.030238 0.070 Uiso 0.25 1 calc R U P B 2
C4S" C 0.1728(11) -0.2908(6) 0.0276(5) 0.0564(19) Uani 0.25 1 d D U P B 2
H4S" H 0.178894 -0.340981 0.032552 0.068 Uiso 0.25 1 calc R U P B 2
C5S" C 0.2662(11) -0.2449(6) 0.0572(5) 0.0606(19) Uani 0.25 1 d D U P B 2
H5S" H 0.334611 -0.264287 0.083122 0.073 Uiso 0.25 1 calc R U P B 2
C6S" C 0.2589(11) -0.1727(6) 0.0489(5) 0.0605(18) Uani 0.25 1 d D U P B 2
H6S" H 0.323792 -0.142282 0.067971 0.073 Uiso 0.25 1 calc R U P B 2
C7S" C 0.1520(17) -0.0629(5) -0.0044(7) 0.068(3) Uani 0.25 1 d D U P B 2
H7SG H 0.234948 -0.042213 0.013340 0.102 Uiso 0.25 1 calc R U P B 2
H7SH H 0.077057 -0.038732 0.009877 0.102 Uiso 0.25 1 calc R U P B 2
H7SI H 0.146571 -0.056614 -0.045421 0.102 Uiso 0.25 1 calc R U P B 2
C1X C 0.182(2) -0.1844(10) 0.0291(13) 0.0556(17) Uani 0.1 1 d D U P C 3
C2X C 0.283(3) -0.1381(14) 0.0409(17) 0.053(2) Uani 0.1 1 d D U P C 3
H2X H 0.362740 -0.153373 0.062058 0.064 Uiso 0.1 1 calc R U P C 3
C3X C 0.270(2) -0.0669(11) 0.0217(10) 0.048(2) Uani 0.1 1 d D U P C 3
H3X H 0.337177 -0.033588 0.034067 0.057 Uiso 0.1 1 calc R U P C 3
C4X C 0.161(3) -0.0436(11) -0.0151(12) 0.054(2) Uani 0.1 1 d D U P C 3
H4X H 0.158426 0.003135 -0.030623 0.064 Uiso 0.1 1 calc R U P C 3
C5X C 0.055(5) -0.091(2) -0.028(4) 0.057(2) Uani 0.1 1 d D U P C 3
H5X H -0.023428 -0.075483 -0.050443 0.068 Uiso 0.1 1 calc R U P C 3
C6X C 0.064(2) -0.1603(13) -0.0097(13) 0.0538(18) Uani 0.1 1 d D U P C 3
H6X H -0.005140 -0.193134 -0.021189 0.065 Uiso 0.1 1 calc R U P C 3
C7X C 0.190(3) -0.2626(11) 0.0445(16) 0.053(3) Uani 0.1 1 d D U P C 3
H7XA H 0.105363 -0.285722 0.031804 0.079 Uiso 0.1 1 calc R U P C 3
H7XB H 0.260626 -0.285333 0.026137 0.079 Uiso 0.1 1 calc R U P C 3
H7XC H 0.208850 -0.267556 0.085514 0.079 Uiso 0.1 1 calc R U P C 3
C1T C -0.2238(6) 0.0000(4) 0.5100(5) 0.0627(19) Uani 0.5 1 d D U P D -1
H1TA H -0.146773 0.026838 0.526927 0.094 Uiso 0.5 1 calc R U P D -1
H1TB H -0.213572 -0.010528 0.470424 0.094 Uiso 0.5 1 calc R U P D -1
H1TC H -0.230889 -0.044874 0.530600 0.094 Uiso 0.5 1 calc R U P D -1
C2T C -0.3511(5) 0.0450(3) 0.5130(3) 0.0553(13) Uani 0.5 1 d D U P D -1
H2TA H -0.351823 0.086041 0.486784 0.066 Uiso 0.5 1 calc R U P D -1
H2TB H -0.352775 0.063839 0.551732 0.066 Uiso 0.5 1 calc R U P D -1
C3T C -0.4756(5) -0.0029(5) 0.4966(5) 0.0558(16) Uani 0.5 1 d D U P D -1
H3TA H -0.475445 -0.019595 0.457211 0.067 Uiso 0.5 1 calc R U P D -1
H3TB H -0.471131 -0.045431 0.521424 0.067 Uiso 0.5 1 calc R U P D -1
C4T C -0.6049(6) 0.0380(4) 0.5022(3) 0.0810(18) Uani 0.5 1 d D U P D -1
H4TA H -0.611252 0.080157 0.476941 0.097 Uiso 0.5 1 calc R U P D -1
H4TB H -0.606351 0.054730 0.541468 0.097 Uiso 0.5 1 calc R U P D -1
C5T C -0.7258(7) -0.0145(6) 0.4852(5) 0.096(3) Uani 0.5 1 d D U P D -1
H5TA H -0.806877 0.006234 0.496848 0.144 Uiso 0.5 1 calc R U P D -1
H5TB H -0.708442 -0.060607 0.504054 0.144 Uiso 0.5 1 calc R U P D -1
H5TC H -0.736588 -0.021592 0.444203 0.144 Uiso 0.5 1 calc R U P D -1

loop_
_atom_site_aniso_label
_atom_site_aniso_U_11
_atom_site_aniso_U_22
_atom_site_aniso_U_33
_atom_site_aniso_U_23
_atom_site_aniso_U_13
_atom_site_aniso_U_12
Co1 0.01871(11) 0.01643(10) 0.03078(13) 0.00109(9) 0.00678(9) -0.00006(9)
P1 0.01474(19) 0.01446(19) 0.0241(2) -0.00028(15) 0.00365(15) 0.00046(14)
P2 0.01600(19) 0.01488(19) 0.0264(2) 0.00218(15) 0.00290(16) -0.00015(14)
O1 0.0197(5) 0.0129(4) 0.0220(5) 0.0001(4) 0.0015(4) 0.0004(4)
O2 0.0438(10) 0.0679(13) 0.0624(12) 0.0032(10) 0.0289(9) -0.0068(9)
O3 0.0482(10) 0.0541(11) 0.0578(11) 0.0014(9) -0.0218(9) 0.0034(8)
C1 0.0168(7) 0.0148(7) 0.0240(8) 0.0025(6) 0.0001(6) 0.0005(5)
C2 0.0151(7) 0.0158(7) 0.0255(8) 0.0009(6) 0.0020(6) 0.0002(5)
C3 0.0193(8) 0.0160(7) 0.0309(9) 0.0020(6) 0.0018(6) 0.0025(6)
C4 0.0254(9) 0.0200(8) 0.0313(9) 0.0063(7) -0.0018(7) 0.0018(6)
C5 0.0291(9) 0.0235(9) 0.0233(9) 0.0035(7) -0.0026(7) -0.0025(7)
C6 0.0223(8) 0.0190(8) 0.0217(8) -0.0002(6) 0.0011(6) -0.0016(6)
C7 0.0354(9) 0.0186(7) 0.0210(8) -0.0015(6) 0.0037(7) -0.0028(7)
C8 0.0259(9) 0.0179(8) 0.0263(9) -0.0023(6) 0.0021(7) -0.0021(6)
C9 0.0366(10) 0.0207(8) 0.0284(9) -0.0060(7) 0.0022(8) -0.0039(7)
C10 0.0313(10) 0.0175(8) 0.0364(10) -0.0055(7) 0.0016(8) -0.0040(7)
C11 0.0224(8) 0.0156(8) 0.0362(10) 0.0007(7) 0.0031(7) -0.0009(6)
C12 0.0174(7) 0.0149(7) 0.0292(9) -0.0005(6) 0.0029(6) 0.0004(6)
C13 0.0190(7) 0.0139(7) 0.0260(8) -0.0015(6) 0.0014(6) -0.0003(6)
C14 0.0609(14) 0.0265(9) 0.0221(9) -0.0026(8) 0.0042(9) -0.0051(10)
C15 0.0329(9) 0.0203(7) 0.0319(9) -0.0030(7) 0.0139(7) -0.0023(7)
C16 0.0189(7) 0.0173(8) 0.0238(8) -0.0007(6) 0.0045(6) 0.0019(6)
C17 0.0203(8) 0.0273(9) 0.0437(11) -0.0072(8) 0.0050(8) 0.0020(7)
C18 0.0263(10) 0.0338(11) 0.0579(14) -0.0084(10) 0.0090(9) 0.0115(8)
C19 0.0412(12) 0.0242(9) 0.0383(11) -0.0031(8) 0.0128(9) 0.0109(8)
C20 0.0375(11) 0.0202(9) 0.0487(12) -0.0084(8) 0.0138(9) -0.0014(8)
C21 0.0231(9) 0.0203(8) 0.0489(12) -0.0073(8) 0.0118(8) -0.0023(7)
C22 0.0157(7) 0.0153(7) 0.0267(8) 0.0007(6) 0.0015(6) 0.0008(5)
C23 0.0252(9) 0.0333(10) 0.0292(10) 0.0078(7) 0.0004(7) -0.0017(7)
C24 0.0327(10) 0.0340(11) 0.0343(11) 0.0113(8) -0.0090(8) -0.0021(8)
C25 0.0195(8) 0.0233(9) 0.0480(12) 0.0002(8) -0.0083(8) 0.0015(7)
C26 0.0173(8) 0.0369(11) 0.0458(12) -0.0089(9) 0.0057(8) -0.0025(7)
C27 0.0182(8) 0.0325(10) 0.0308(9) -0.0060(7) 0.0038(7) -0.0043(7)
C28 0.0203(8) 0.0148(7) 0.0383(10) 0.0027(7) -0.0035(7) -0.0006(6)
C29 0.0188(9) 0.0389(12) 0.0577(14) 0.0185(10) 0.0028(9) 0.0008(8)
C30 0.0187(10) 0.0472(14) 0.102(2) 0.0314(15) -0.0023(12) -0.0031(9)
C31 0.0368(13) 0.0271(11) 0.099(2) 0.0162(12) -0.0363(14) -0.0078(9)
C32 0.0544(16) 0.0325(12) 0.0674(17) -0.0088(11) -0.0351(13) 0.0076(11)
C33 0.0407(12) 0.0343(11) 0.0431(12) -0.0075(9) -0.0117(10) 0.0098(9)
C34 0.0240(8) 0.0159(8) 0.0286(9) 0.0026(6) 0.0050(7) -0.0018(6)
C35 0.0264(9) 0.0188(8) 0.0333(10) 0.0048(7) 0.0049(7) 0.0000(6)
C36 0.0416(11) 0.0200(9) 0.0347(10) 0.0066(7) 0.0055(8) -0.0008(8)
C37 0.0461(12) 0.0259(10) 0.0336(10) 0.0048(8) 0.0089(9) -0.0127(8)
C38 0.0292(11) 0.0348(11) 0.0572(14) 0.0083(10) 0.0068(10) -0.0130(8)
C39 0.0236(9) 0.0252(9) 0.0510(12) 0.0083(8) 0.0055(8) -0.0041(7)
C40 0.0282(9) 0.0297(10) 0.0461(12) -0.0008(9) 0.0125(8) -0.0035(8)
C41 0.0266(9) 0.0258(8) 0.0449(11) 0.0025(9) -0.0013(8) 0.0031(8)
C1S 0.069(3) 0.066(2) 0.045(2) 0.0034(19) 0.0185(19) 0.005(2)
C2S 0.055(2) 0.061(2) 0.034(2) 0.0060(17) 0.0124(19) 0.0061(19)
C3S 0.0450(17) 0.072(2) 0.0364(17) -0.0017(18) 0.0187(14) 0.0018(18)
C4S 0.049(2) 0.081(3) 0.043(2) -0.002(3) 0.0167(16) 0.007(2)
C5S 0.053(2) 0.090(3) 0.045(2) -0.007(2) 0.0171(18) 0.004(2)
C6S 0.053(2) 0.078(2) 0.039(2) 0.004(2) 0.0157(18) 0.0122(19)
C7S 0.049(4) 0.049(4) 0.037(3) 0.003(3) 0.005(3) -0.009(3)
C7S' 0.067(6) 0.058(4) 0.050(5) 0.006(4) 0.016(5) -0.009(4)
C1S" 0.062(3) 0.079(3) 0.049(3) 0.002(3) 0.017(3) 0.005(3)
C2S" 0.052(3) 0.078(4) 0.038(3) 0.010(3) 0.016(3) 0.011(3)
C3S" 0.054(3) 0.085(4) 0.041(3) 0.001(4) 0.020(3) 0.002(4)
C4S" 0.054(4) 0.077(4) 0.043(4) 0.006(3) 0.023(3) 0.009(4)
C5S" 0.054(4) 0.085(4) 0.045(4) 0.003(4) 0.017(3) 0.006(4)
C6S" 0.058(3) 0.079(4) 0.046(4) -0.007(3) 0.015(3) 0.001(3)
C7S" 0.070(6) 0.079(5) 0.057(6) -0.009(5) 0.013(5) 0.001(5)
C1X 0.054(3) 0.074(3) 0.041(3) 0.003(3) 0.017(3) 0.004(3)
C2X 0.054(4) 0.070(4) 0.039(4) 0.003(4) 0.018(4) 0.005(4)
C3X 0.049(4) 0.064(4) 0.033(4) 0.002(4) 0.019(4) 0.002(4)
C4X 0.059(4) 0.069(4) 0.036(4) 0.009(4) 0.018(4) 0.006(4)
C5X 0.056(4) 0.076(4) 0.041(4) 0.003(4) 0.016(4) 0.006(4)
C6X 0.052(3) 0.075(3) 0.038(3) 0.003(3) 0.017(3) 0.003(3)
C7X 0.054(7) 0.067(6) 0.039(7) -0.006(6) 0.013(6) 0.002(6)
C1T 0.061(4) 0.063(4) 0.062(4) 0.021(3) -0.002(4) 0.006(3)
C2T 0.066(3) 0.052(3) 0.046(3) 0.005(2) -0.003(2) -0.002(2)
C3T 0.060(3) 0.065(3) 0.043(2) 0.016(2) 0.005(3) 0.005(3)
C4T 0.080(3) 0.100(4) 0.065(3) 0.012(3) 0.013(3) 0.006(3)
C5T 0.075(5) 0.130(7) 0.087(5) 0.037(5) 0.023(5) -0.003(5)

loop_
_atom_type_symbol
_atom_type_description
_atom_type_scat_dispersion_real
_atom_type_scat_dispersion_imag
_atom_type_scat_source
C C 0.0033 0.0016 'International Tables Vol C Tables 4.2.6.8 and 6.1.1.4'
H H 0.0000 0.0000 'International Tables Vol C Tables 4.2.6.8 and 6.1.1.4'
O O 0.0106 0.0060 'International Tables Vol C Tables 4.2.6.8 and 6.1.1.4'
P P 0.1023 0.0942 'International Tables Vol C Tables 4.2.6.8 and 6.1.1.4'
Co Co 0.3494 0.9721 'International Tables Vol C Tables 4.2.6.8 and 6.1.1.4'

loop_
_geom_angle_atom_site_label_1
_geom_angle_atom_site_label_2
_geom_angle_atom_site_label_3
_geom_angle
_geom_angle_site_symmetry_1
_geom_angle_site_symmetry_3
_geom_angle_publ_flag
C40 Co1 C41 102.41(11) . . ?
C40 Co1 P2 117.45(7) . . ?
C41 Co1 P2 99.19(7) . . ?
C40 Co1 P1 123.08(7) . . ?
C41 Co1 P1 98.77(7) . . ?
P2 Co1 P1 110.196(18) . . ?
C16 P1 C22 102.52(8) . . ?
C16 P1 C2 101.45(7) . . ?
C22 P1 C2 102.16(7) . . ?
C16 P1 Co1 115.24(6) . . ?
C22 P1 Co1 118.25(5) . . ?
C2 P1 Co1 114.90(5) . . ?
C28 P2 C12 103.60(8) . . ?
C28 P2 C34 101.68(8) . . ?
C12 P2 C34 101.04(8) . . ?
C28 P2 Co1 116.87(6) . . ?
C12 P2 Co1 115.80(6) . . ?
C34 P2 Co1 115.58(6) . . ?
C13 O1 C1 113.41(12) . . ?
C6 C1 O1 119.65(14) . . ?
C6 C1 C2 124.70(15) . . ?
O1 C1 C2 115.65(14) . . ?
C1 C2 C3 116.74(15) . . ?
C1 C2 P1 117.04(12) . . ?
C3 C2 P1 126.04(13) . . ?
C4 C3 C2 120.22(16) . . ?
C3 C4 C5 120.96(16) . . ?
C6 C5 C4 120.49(17) . . ?
C1 C6 C5 116.85(16) . . ?
C1 C6 C7 117.00(15) . . ?
C5 C6 C7 126.11(16) . . ?
C14 C7 C8 112.24(15) . . ?
C14 C7 C6 111.74(16) . . ?
C8 C7 C6 106.34(14) . . ?
C14 C7 C15 109.58(16) . . ?
C8 C7 C15 108.22(15) . . ?
C6 C7 C15 108.56(14) . . ?
C13 C8 C9 116.85(16) . . ?
C13 C8 C7 117.29(15) . . ?
C9 C8 C7 125.82(16) . . ?
C10 C9 C8 120.14(17) . . ?
C11 C10 C9 121.23(17) . . ?
C10 C11 C12 120.36(16) . . ?
C13 C12 C11 116.58(16) . . ?
C13 C12 P2 117.40(12) . . ?
C11 C12 P2 125.74(13) . . ?
O1 C13 C8 119.30(14) . . ?
O1 C13 C12 115.91(15) . . ?
C8 C13 C12 124.78(15) . . ?
C17 C16 C21 118.54(16) . . ?
C17 C16 P1 119.36(13) . . ?
C21 C16 P1 122.10(13) . . ?
C16 C17 C18 120.78(18) . . ?
C19 C18 C17 120.45(19) . . ?
C18 C19 C20 119.14(17) . . ?
C19 C20 C21 120.60(19) . . ?
C20 C21 C16 120.46(17) . . ?
C27 C22 C23 118.19(16) . . ?
C27 C22 P1 123.51(14) . . ?
C23 C22 P1 118.30(13) . . ?
C24 C23 C22 120.84(18) . . ?
C25 C24 C23 120.23(19) . . ?
C26 C25 C24 119.45(18) . . ?
C25 C26 C27 120.52(18) . . ?
C26 C27 C22 120.74(18) . . ?
C29 C28 C33 118.59(19) . . ?
C29 C28 P2 123.69(16) . . ?
C33 C28 P2 117.72(15) . . ?
C28 C29 C30 119.9(2) . . ?
C31 C30 C29 121.1(3) . . ?
C30 C31 C32 119.3(2) . . ?
C31 C32 C33 120.4(3) . . ?
C32 C33 C28 120.7(2) . . ?
C39 C34 C35 118.74(16) . . ?
C39 C34 P2 118.86(13) . . ?
C35 C34 P2 122.37(13) . . ?
C34 C35 C36 120.50(18) . . ?
C37 C36 C35 120.28(18) . . ?
C36 C37 C38 119.71(18) . . ?
C37 C38 C39 120.14(19) . . ?
C34 C39 C38 120.61(19) . . ?
O2 C40 Co1 176.6(2) . . ?
O3 C41 Co1 179.5(2) . . ?
C2S C1S C6S 118.9(5) . . ?
C2S C1S C7S 124.1(5) . . ?
C6S C1S C7S 117.1(5) . . ?
C1S C2S C3S 119.2(5) . . ?
C4S C3S C2S 122.8(5) . . ?
C4S C3S C7S' 116.9(7) . . ?
C2S C3S C7S' 120.3(6) . . ?
C3S C4S C5S 118.9(5) . . ?
C6S C5S C4S 119.9(5) . . ?
C5S C6S C1S 120.3(5) . . ?
C2S" C1S" C6S" 118.7(7) . . ?
C2S" C1S" C7S" 122.5(7) . . ?
C6S" C1S" C7S" 118.5(8) . . ?
C1S" C2S" C3S" 119.9(7) . . ?
C4S" C3S" C2S" 122.3(7) . . ?
C3S" C4S" C5S" 118.5(7) . . ?
C6S" C5S" C4S" 120.5(7) . . ?
C5S" C6S" C1S" 119.9(7) . . ?
C2X C1X C6X 118.3(7) . . ?
C2X C1X C7X 123.7(9) . . ?
C6X C1X C7X 117.2(9) . . ?
C1X C2X C3X 119.8(8) . . ?
C4X C3X C2X 122.5(8) . . ?
C3X C4X C5X 118.3(8) . . ?
C6X C5X C4X 120.3(9) . . ?
C5X C6X C1X 120.3(8) . . ?
C1T C2T C3T 109.3(5) . . ?
C4T C3T C2T 111.6(6) . . ?
C3T C4T C5T 108.3(6) . . ?

loop_
_geom_bond_atom_site_label_1
_geom_bond_atom_site_label_2
_geom_bond_distance
_geom_bond_site_symmetry_2
_geom_bond_publ_flag
Co1 C40 1.726(2) . ?
Co1 C41 1.750(2) . ?
Co1 P2 2.1899(5) . ?
Co1 P1 2.1927(5) . ?
P1 C16 1.8307(16) . ?
P1 C22 1.8311(16) . ?
P1 C2 1.8341(17) . ?
P2 C28 1.8287(18) . ?
P2 C12 1.8337(18) . ?
P2 C34 1.8343(17) . ?
O1 C13 1.3818(19) . ?
O1 C1 1.3848(19) . ?
O2 C40 1.156(3) . ?
O3 C41 1.151(3) . ?
C1 C6 1.384(2) . ?
C1 C2 1.396(2) . ?
C2 C3 1.399(2) . ?
C3 C4 1.389(3) . ?
C4 C5 1.394(3) . ?
C5 C6 1.394(2) . ?
C6 C7 1.532(2) . ?
C7 C14 1.524(3) . ?
C7 C8 1.531(2) . ?
C7 C15 1.545(3) . ?
C8 C13 1.386(2) . ?
C8 C9 1.401(2) . ?
C9 C10 1.396(3) . ?
C10 C11 1.387(3) . ?
C11 C12 1.401(2) . ?
C12 C13 1.398(2) . ?
C16 C17 1.386(2) . ?
C16 C21 1.394(2) . ?
C17 C18 1.390(3) . ?
C18 C19 1.382(3) . ?
C19 C20 1.383(3) . ?
C20 C21 1.388(3) . ?
C22 C27 1.392(2) . ?
C22 C23 1.393(3) . ?
C23 C24 1.389(3) . ?
C24 C25 1.384(3) . ?
C25 C26 1.377(3) . ?
C26 C27 1.390(3) . ?
C28 C29 1.382(3) . ?
C28 C33 1.398(3) . ?
C29 C30 1.395(3) . ?
C30 C31 1.372(4) . ?
C31 C32 1.376(4) . ?
C32 C33 1.382(3) . ?
C34 C39 1.389(3) . ?
C34 C35 1.392(2) . ?
C35 C36 1.393(3) . ?
C36 C37 1.380(3) . ?
C37 C38 1.384(3) . ?
C38 C39 1.394(3) . ?
C1S C2S 1.324(7) . ?
C1S C6S 1.475(7) . ?
C1S C7S 1.475(7) . ?
C2S C3S 1.380(7) . ?
C3S C4S 1.375(6) . ?
C3S C7S' 1.483(8) . ?
C4S C5S 1.379(7) . ?
C5S C6S 1.338(7) . ?
C1S" C2S" 1.318(8) . ?
C1S" C6S" 1.471(8) . ?
C1S" C7S" 1.484(8) . ?
C2S" C3S" 1.382(8) . ?
C3S" C4S" 1.372(7) . ?
C4S" C5S" 1.381(8) . ?
C5S" C6S" 1.339(8) . ?
C1X C2X 1.321(8) . ?
C1X C6X 1.472(8) . ?
C1X C7X 1.480(8) . ?
C2X C3X 1.382(8) . ?
C3X C4X 1.377(8) . ?
C4X C5X 1.381(8) . ?
C5X C6X 1.339(8) . ?
C1T C2T 1.523(7) . ?
C2T C3T 1.534(7) . ?
C3T C4T 1.509(7) . ?
C4T C5T 1.559(8) . ?

loop_
_geom_torsion_atom_site_label_1
_geom_torsion_atom_site_label_2
_geom_torsion_atom_site_label_3
_geom_torsion_atom_site_label_4
_geom_torsion
_geom_torsion_site_symmetry_1
_geom_torsion_site_symmetry_2
_geom_torsion_site_symmetry_3
_geom_torsion_site_symmetry_4
_geom_torsion_publ_flag
C13 O1 C1 C6 40.8(2) . . . . ?
C13 O1 C1 C2 -139.04(15) . . . . ?
C6 C1 C2 C3 2.3(3) . . . . ?
O1 C1 C2 C3 -177.83(14) . . . . ?
C6 C1 C2 P1 -173.00(13) . . . . ?
O1 C1 C2 P1 6.84(19) . . . . ?
C16 P1 C2 C1 177.58(13) . . . . ?
C22 P1 C2 C1 -76.76(14) . . . . ?
Co1 P1 C2 C1 52.58(14) . . . . ?
C16 P1 C2 C3 2.74(16) . . . . ?
C22 P1 C2 C3 108.40(15) . . . . ?
Co1 P1 C2 C3 -122.27(14) . . . . ?
C1 C2 C3 C4 -1.9(2) . . . . ?
P1 C2 C3 C4 172.96(13) . . . . ?
C2 C3 C4 C5 0.1(3) . . . . ?
C3 C4 C5 C6 1.5(3) . . . . ?
O1 C1 C6 C5 179.32(15) . . . . ?
C2 C1 C6 C5 -0.8(3) . . . . ?
O1 C1 C6 C7 1.3(2) . . . . ?
C2 C1 C6 C7 -178.85(16) . . . . ?
C4 C5 C6 C1 -1.1(3) . . . . ?
C4 C5 C6 C7 176.71(17) . . . . ?
C1 C6 C7 C14 -161.75(16) . . . . ?
C5 C6 C7 C14 20.4(3) . . . . ?
C1 C6 C7 C8 -39.0(2) . . . . ?
C5 C6 C7 C8 143.24(18) . . . . ?
C1 C6 C7 C15 77.29(19) . . . . ?
C5 C6 C7 C15 -100.5(2) . . . . ?
C14 C7 C8 C13 161.22(17) . . . . ?
C6 C7 C8 C13 38.7(2) . . . . ?
C15 C7 C8 C13 -77.73(19) . . . . ?
C14 C7 C8 C9 -20.9(3) . . . . ?
C6 C7 C8 C9 -143.38(18) . . . . ?
C15 C7 C8 C9 100.1(2) . . . . ?
C13 C8 C9 C10 -0.2(3) . . . . ?
C7 C8 C9 C10 -178.11(18) . . . . ?
C8 C9 C10 C11 -0.9(3) . . . . ?
C9 C10 C11 C12 0.3(3) . . . . ?
C10 C11 C12 C13 1.3(3) . . . . ?
C10 C11 C12 P2 -172.46(14) . . . . ?
C28 P2 C12 C13 79.03(14) . . . . ?
C34 P2 C12 C13 -175.94(13) . . . . ?
Co1 P2 C12 C13 -50.28(14) . . . . ?
C28 P2 C12 C11 -107.23(16) . . . . ?
C34 P2 C12 C11 -2.20(17) . . . . ?
Co1 P2 C12 C11 123.46(14) . . . . ?
C1 O1 C13 C8 -41.0(2) . . . . ?
C1 O1 C13 C12 138.22(15) . . . . ?
C9 C8 C13 O1 -178.79(16) . . . . ?
C7 C8 C13 O1 -0.7(2) . . . . ?
C9 C8 C13 C12 2.0(3) . . . . ?
C7 C8 C13 C12 -179.90(16) . . . . ?
C11 C12 C13 O1 178.22(14) . . . . ?
P2 C12 C13 O1 -7.5(2) . . . . ?
C11 C12 C13 C8 -2.6(3) . . . . ?
P2 C12 C13 C8 171.73(14) . . . . ?
C22 P1 C16 C17 156.42(15) . . . . ?
C2 P1 C16 C17 -98.21(16) . . . . ?
Co1 P1 C16 C17 26.57(17) . . . . ?
C22 P1 C16 C21 -24.18(17) . . . . ?
C2 P1 C16 C21 81.20(17) . . . . ?
Co1 P1 C16 C21 -154.03(14) . . . . ?
C21 C16 C17 C18 -1.6(3) . . . . ?
P1 C16 C17 C18 177.81(17) . . . . ?
C16 C17 C18 C19 1.0(3) . . . . ?
C17 C18 C19 C20 0.5(3) . . . . ?
C18 C19 C20 C21 -1.4(3) . . . . ?
C19 C20 C21 C16 0.7(3) . . . . ?
C17 C16 C21 C20 0.8(3) . . . . ?
P1 C16 C21 C20 -178.63(16) . . . . ?
C16 P1 C22 C27 111.06(15) . . . . ?
C2 P1 C22 C27 6.23(16) . . . . ?
Co1 P1 C22 C27 -120.98(14) . . . . ?
C16 P1 C22 C23 -68.44(15) . . . . ?
C2 P1 C22 C23 -173.27(14) . . . . ?
Co1 P1 C22 C23 59.53(15) . . . . ?
C27 C22 C23 C24 -0.4(3) . . . . ?
P1 C22 C23 C24 179.17(15) . . . . ?
C22 C23 C24 C25 1.4(3) . . . . ?
C23 C24 C25 C26 -1.2(3) . . . . ?
C24 C25 C26 C27 0.0(3) . . . . ?
C25 C26 C27 C22 1.0(3) . . . . ?
C23 C22 C27 C26 -0.8(3) . . . . ?
P1 C22 C27 C26 179.66(15) . . . . ?
C12 P2 C28 C29 -6.40(18) . . . . ?
C34 P2 C28 C29 -110.95(17) . . . . ?
Co1 P2 C28 C29 122.25(15) . . . . ?
C12 P2 C28 C33 173.95(15) . . . . ?
C34 P2 C28 C33 69.40(16) . . . . ?
Co1 P2 C28 C33 -57.40(16) . . . . ?
C33 C28 C29 C30 0.2(3) . . . . ?
P2 C28 C29 C30 -179.45(16) . . . . ?
C28 C29 C30 C31 -1.5(3) . . . . ?
C29 C30 C31 C32 1.0(4) . . . . ?
C30 C31 C32 C33 0.8(4) . . . . ?
C31 C32 C33 C28 -2.2(4) . . . . ?
C29 C28 C33 C32 1.6(3) . . . . ?
P2 C28 C33 C32 -178.69(17) . . . . ?
C28 P2 C34 C39 -160.42(16) . . . . ?
C12 P2 C34 C39 93.02(17) . . . . ?
Co1 P2 C34 C39 -32.79(18) . . . . ?
C28 P2 C34 C35 21.36(18) . . . . ?
C12 P2 C34 C35 -85.19(16) . . . . ?
Co1 P2 C34 C35 149.00(14) . . . . ?
C39 C34 C35 C36 -0.1(3) . . . . ?
P2 C34 C35 C36 178.15(15) . . . . ?
C34 C35 C36 C37 -0.8(3) . . . . ?
C35 C36 C37 C38 0.9(3) . . . . ?
C36 C37 C38 C39 -0.2(3) . . . . ?
C35 C34 C39 C38 0.8(3) . . . . ?
P2 C34 C39 C38 -177.48(17) . . . . ?
C37 C38 C39 C34 -0.7(4) . . . . ?
C6S C1S C2S C3S 1.9(11) . . . . ?
C7S C1S C2S C3S -176.4(6) . . . . ?
C1S C2S C3S C4S 0.5(9) . . . . ?
C1S C2S C3S C7S' 178.7(8) . . . . ?
C2S C3S C4S C5S -3.1(8) . . . . ?
C7S' C3S C4S C5S 178.7(7) . . . . ?
C3S C4S C5S C6S 3.0(11) . . . . ?
C4S C5S C6S C1S -0.7(17) . . . . ?
C2S C1S C6S C5S -1.8(17) . . . . ?
C7S C1S C6S C5S 176.5(10) . . . . ?
C6S" C1S" C2S" C3S" -5(2) . . . . ?
C7S" C1S" C2S" C3S" 168.7(15) . . . . ?
C1S" C2S" C3S" C4S" 5(2) . . . . ?
C2S" C3S" C4S" C5S" -2(2) . . . . ?
C3S" C4S" C5S" C6S" -1.6(19) . . . . ?
C4S" C5S" C6S" C1S" 2(2) . . . . ?
C2S" C1S" C6S" C5S" 1(2) . . . . ?
C7S" C1S" C6S" C5S" -172.6(14) . . . . ?
C6X C1X C2X C3X 6(6) . . . . ?
C7X C1X C2X C3X 176(3) . . . . ?
C1X C2X C3X C4X -7(6) . . . . ?
C2X C3X C4X C5X 7(7) . . . . ?
C3X C4X C5X C6X -6(11) . . . . ?
C4X C5X C6X C1X 5(12) . . . . ?
C2X C1X C6X C5X -5(7) . . . . ?
C7X C1X C6X C5X -176(6) . . . . ?
C1T C2T C3T C4T 176.8(7) . . . . ?
C2T C3T C4T C5T -179.6(8) . . . . ?
